data_7051742
loop_
_publ_author_name
'Dolenc, Darko'
'Modec, Barbara'

_publ_section_title
;
 EDA Complexes of N-halosaccharins with N- and O-donor ligands
;
_journal_issue 11
_journal_name_full 'New Journal of Chemistry'
_journal_page_first 2344
_journal_paper_doi 10.1039/b9nj00263d
_journal_volume 33
_journal_year 2009
_chemical_formula_sum 'C7 H6 I N O4 S'
_chemical_formula_weight 327.09
_chemical_name_systematic
;
?
;
_space_group_IT_number 14
_symmetry_cell_setting monoclinic
_symmetry_space_group_name_Hall '-P 2yn'
_symmetry_space_group_name_H-M 'P 1 21/n 1'
_atom_sites_solution_hydrogens geom
_atom_sites_solution_primary direct
_atom_sites_solution_secondary difmap
_audit_creation_method SHELXL-97
_cell_angle_alpha 90.00
_cell_angle_beta 90.2461(14)
_cell_angle_gamma 90.00
_cell_formula_units_Z 4
_cell_length_a 8.4574(2)
_cell_length_b 9.0194(2)
_cell_length_c 12.9095(3)
_cell_measurement_temperature 150(2)
_cell_volume 984.74(4)
_computing_cell_refinement 'Denzo-SMN (Otwinowski & Minor, 1997)'
_computing_data_collection 'Denzo-SMN (Otwinowski & Minor, 1997)'
_computing_data_reduction 'Denzo-SMN (Otwinowski & Minor, 1997)'
_computing_structure_refinement 'SHELXL-97 (Sheldrick, 1997)'
_computing_structure_solution 'SHELXS-97 (Sheldrick, 1990)'
_diffrn_ambient_temperature 150(2)
_diffrn_measured_fraction_theta_full 0.997
_diffrn_measured_fraction_theta_max 0.997
_diffrn_measurement_device_type 'Nonius Kappa CCD diffractometer'
_diffrn_radiation_monochromator graphite
_diffrn_radiation_source 'fine-focus sealed tube'
_diffrn_radiation_type MoK\a
_diffrn_radiation_wavelength 0.71073
_diffrn_reflns_av_R_equivalents 0.0138
_diffrn_reflns_av_sigmaI/netI 0.0213
_diffrn_reflns_limit_h_max 10
_diffrn_reflns_limit_h_min -10
_diffrn_reflns_limit_k_max 11
_diffrn_reflns_limit_k_min -11
_diffrn_reflns_limit_l_max 16
_diffrn_reflns_limit_l_min -16
_diffrn_reflns_number 4319
_diffrn_reflns_theta_full 27.45
_diffrn_reflns_theta_max 27.45
_diffrn_reflns_theta_min 2.89
_exptl_absorpt_coefficient_mu 3.451
_exptl_absorpt_correction_T_max 0.8197
_exptl_absorpt_correction_T_min 0.7241
_exptl_absorpt_correction_type multi-scan
_exptl_absorpt_process_details
;
HKL SCALEPACK (Otwinowski & Minor, 1997)
;
_exptl_crystal_colour colourless
_exptl_crystal_density_diffrn 2.206
_exptl_crystal_density_method 'not measured'
_exptl_crystal_description block
_exptl_crystal_F_000 624
_exptl_crystal_size_max 0.10
_exptl_crystal_size_mid 0.06
_exptl_crystal_size_min 0.06
_refine_diff_density_max 0.379
_refine_diff_density_min -0.595
_refine_diff_density_rms 0.102
_refine_ls_extinction_method none
_refine_ls_goodness_of_fit_ref 1.086
_refine_ls_hydrogen_treatment mixed
_refine_ls_matrix_type full
_refine_ls_number_parameters 135
_refine_ls_number_reflns 2239
_refine_ls_number_restraints 0
_refine_ls_restrained_S_all 1.086
_refine_ls_R_factor_all 0.0222
_refine_ls_R_factor_gt 0.0187
_refine_ls_shift/su_max 0.003
_refine_ls_shift/su_mean 0.000
_refine_ls_structure_factor_coef Fsqd
_refine_ls_weighting_details 'calc w=1/[\s^2^(Fo^2^)+(0.0203P)^2^+0.9634P] where P=(Fo^2^+2Fc^2^)/3'
_refine_ls_weighting_scheme calc
_refine_ls_wR_factor_gt 0.0451
_refine_ls_wR_factor_ref 0.0466
_reflns_number_gt 2025
_reflns_number_total 2239
_reflns_threshold_expression >2sigma(I)
_cod_data_source_file b9nj00263d.txt
_cod_data_source_block NISac.H2O
_cod_original_sg_symbol_H-M 'P 21/n'
_cod_database_code 7051742

loop_
_symmetry_equiv_pos_as_xyz
'x, y, z'
'-x+1/2, y+1/2, -z+1/2'
'-x, -y, -z'
'x-1/2, -y-1/2, z-1/2'

loop_
_atom_site_label
_atom_site_type_symbol
_atom_site_fract_x
_atom_site_fract_y
_atom_site_fract_z
_atom_site_U_iso_or_equiv
_atom_site_adp_type
_atom_site_occupancy
_atom_site_symmetry_multiplicity
_atom_site_calc_flag
_atom_site_refinement_flags
_atom_site_disorder_assembly
_atom_site_disorder_group
I1 I 0.495878(16) 0.666711(16) 0.793880(11) 0.01551(6) Uani 1 1 d . . .
S1 S 0.23798(6) 0.48423(6) 0.93483(4) 0.01439(12) Uani 1 1 d . . .
O1S O 0.2891(2) 0.57112(19) 1.02149(13) 0.0213(4) Uani 1 1 d . . .
O1 O 0.6370(3) 0.8897(2) 0.73956(15) 0.0223(4) Uani 1 1 d . . .
H1O H 0.714(4) 0.882(4) 0.731(3) 0.035(11) Uiso 1 1 d . . .
H2O H 0.592(5) 0.926(5) 0.678(3) 0.061(12) Uiso 1 1 d . . .
O2S O 0.09204(19) 0.52847(19) 0.88682(13) 0.0216(4) Uani 1 1 d . . .
O7 O 0.5480(2) 0.3073(2) 0.77141(14) 0.0223(4) Uani 1 1 d . . .
N1 N 0.3799(2) 0.4756(2) 0.84616(15) 0.0169(4) Uani 1 1 d . . .
C1 C 0.2418(3) 0.2926(3) 0.95866(17) 0.0152(4) Uani 1 1 d . . .
C2 C 0.1518(3) 0.2129(3) 1.02878(18) 0.0191(5) Uani 1 1 d . . .
H2 H 0.0783 0.2588 1.0714 0.023 Uiso 1 1 calc R . .
C3 C 0.1774(3) 0.0605(3) 1.03205(19) 0.0207(5) Uani 1 1 d . . .
H3 H 0.1204 0.0031 1.0787 0.025 Uiso 1 1 calc R . .
C4 C 0.2861(3) -0.0080(3) 0.96712(19) 0.0218(5) Uani 1 1 d . . .
H4 H 0.2992 -0.1103 0.9703 0.026 Uiso 1 1 calc R . .
C5 C 0.3755(3) 0.0741(3) 0.89762(19) 0.0198(5) Uani 1 1 d . . .
H5 H 0.4484 0.0283 0.8544 0.024 Uiso 1 1 calc R . .
C6 C 0.3529(3) 0.2265(3) 0.89457(18) 0.0156(5) Uani 1 1 d . . .
C7 C 0.4396(3) 0.3346(2) 0.82976(19) 0.0162(5) Uani 1 1 d . . .

loop_
_atom_site_aniso_label
_atom_site_aniso_U_11
_atom_site_aniso_U_22
_atom_site_aniso_U_33
_atom_site_aniso_U_23
_atom_site_aniso_U_13
_atom_site_aniso_U_12
I1 0.01461(9) 0.01682(9) 0.01513(9) 0.00092(5) 0.00143(6) 0.00061(5)
S1 0.0141(3) 0.0149(3) 0.0142(3) -0.0013(2) 0.0020(2) 0.0013(2)
O1S 0.0264(9) 0.0204(9) 0.0172(9) -0.0063(7) 0.0012(7) -0.0015(7)
O1 0.0173(10) 0.0247(10) 0.0251(10) 0.0056(8) 0.0047(8) -0.0002(8)
O2S 0.0167(8) 0.0214(9) 0.0267(9) 0.0004(7) -0.0004(7) 0.0053(7)
O7 0.0199(9) 0.0250(9) 0.0221(9) -0.0062(7) 0.0090(7) -0.0006(7)
N1 0.0160(9) 0.0157(9) 0.0192(10) 0.0006(8) 0.0062(7) -0.0011(8)
C1 0.0144(11) 0.0163(10) 0.0149(11) -0.0022(9) -0.0003(8) 0.0014(9)
C2 0.0180(12) 0.0228(12) 0.0165(12) 0.0002(10) 0.0032(9) 0.0010(10)
C3 0.0208(12) 0.0214(12) 0.0200(12) 0.0044(10) 0.0015(9) -0.0042(10)
C4 0.0239(12) 0.0146(11) 0.0270(13) 0.0009(10) -0.0023(10) 0.0001(10)
C5 0.0166(11) 0.0189(12) 0.0239(13) -0.0048(10) 0.0014(9) 0.0029(9)
C6 0.0125(10) 0.0201(12) 0.0144(11) -0.0025(9) 0.0000(8) 0.0009(9)
C7 0.0139(11) 0.0197(12) 0.0150(11) -0.0037(9) -0.0006(8) -0.0010(9)

loop_
_atom_type_symbol
_atom_type_description
_atom_type_scat_dispersion_real
_atom_type_scat_dispersion_imag
_atom_type_scat_source
C C 0.0033 0.0016 'International Tables Vol C Tables 4.2.6.8 and 6.1.1.4'
H H 0.0000 0.0000 'International Tables Vol C Tables 4.2.6.8 and 6.1.1.4'
N N 0.0061 0.0033 'International Tables Vol C Tables 4.2.6.8 and 6.1.1.4'
O O 0.0106 0.0060 'International Tables Vol C Tables 4.2.6.8 and 6.1.1.4'
S S 0.1246 0.1234 'International Tables Vol C Tables 4.2.6.8 and 6.1.1.4'
I I -0.4742 1.8119 'International Tables Vol C Tables 4.2.6.8 and 6.1.1.4'

loop_
_geom_angle_atom_site_label_1
_geom_angle_atom_site_label_2
_geom_angle_atom_site_label_3
_geom_angle
_geom_angle_site_symmetry_1
_geom_angle_site_symmetry_3
_geom_angle_publ_flag
N1 I1 O1 177.68(7) . . ?
O1S S1 O2S 116.20(10) . . ?
O1S S1 N1 110.31(10) . . ?
O2S S1 N1 109.71(10) . . ?
O1S S1 C1 113.38(11) . . ?
O2S S1 C1 111.36(11) . . ?
N1 S1 C1 93.56(10) . . ?
I1 O1 H1O 116(3) . . ?
I1 O1 H2O 109(3) . . ?
H1O O1 H2O 107(4) . . ?
C7 N1 S1 114.35(16) . . ?
C7 N1 I1 122.30(15) . . ?
S1 N1 I1 121.55(11) . . ?
C2 C1 C6 122.7(2) . . ?
C2 C1 S1 127.99(19) . . ?
C6 C1 S1 109.26(17) . . ?
C1 C2 C3 116.5(2) . . ?
C1 C2 H2 121.7 . . ?
C3 C2 H2 121.7 . . ?
C4 C3 C2 121.5(2) . . ?
C4 C3 H3 119.2 . . ?
C2 C3 H3 119.2 . . ?
C5 C4 C3 121.0(2) . . ?
C5 C4 H4 119.5 . . ?
C3 C4 H4 119.5 . . ?
C6 C5 C4 118.1(2) . . ?
C6 C5 H5 121.0 . . ?
C4 C5 H5 121.0 . . ?
C5 C6 C1 120.1(2) . . ?
C5 C6 C7 126.8(2) . . ?
C1 C6 C7 113.1(2) . . ?
O7 C7 N1 123.9(2) . . ?
O7 C7 C6 126.5(2) . . ?
N1 C7 C6 109.65(19) . . ?

loop_
_geom_bond_atom_site_label_1
_geom_bond_atom_site_label_2
_geom_bond_distance
_geom_bond_site_symmetry_2
_geom_bond_publ_flag
I1 N1 2.0961(19) . ?
I1 O1 2.4431(19) . ?
S1 O1S 1.4312(17) . ?
S1 O2S 1.4353(17) . ?
S1 N1 1.664(2) . ?
S1 C1 1.756(2) . ?
O1 H1O 0.67(4) . ?
O1 H2O 0.94(4) . ?
O7 C7 1.215(3) . ?
N1 C7 1.386(3) . ?
C1 C2 1.386(3) . ?
C1 C6 1.389(3) . ?
C2 C3 1.392(4) . ?
C2 H2 0.9300 . ?
C3 C4 1.392(4) . ?
C3 H3 0.9300 . ?
C4 C5 1.390(3) . ?
C4 H4 0.9300 . ?
C5 C6 1.388(4) . ?
C5 H5 0.9300 . ?
C6 C7 1.481(3) . ?
